data_8101927
loop_
_publ_author_name
'Wiehl, L.'
'Schreuer, J.'
'Hauss\"uhl, E.'

_publ_section_title
;
Crystal structures of catena-(tris(\m-betaine-O,O')-manganese
(II)) tetrachlorozincate and catena-(tris(\m-betaine-O,O')manganese
(II)) tetrachlorocobaltate, [{(CH~3~)~3~NCH~2~COO}~3~Mn][MCl~4~] 
(M = Zn, Co)
;
_journal_issue 1
_journal_name_full 'Zeitschrift f\"ur Kristallographie - New Crystal Structures'
_journal_page_first 77
_journal_page_last 79
_journal_volume 221
_journal_year 2006
_chemical_formula_structural '[((CH~3~)~3~NCH~2~COO)~3~Mn]CoCl~4~'
_chemical_formula_sum 'C15 H33 Cl4 Co Mn N3 O6'
_chemical_formula_weight 607.11
_chemical_name_common 'catena-tri-\m-trimethylammonium-acetatomanganese tetrachlorocobaltate'
_chemical_name_systematic
; 
catena-(tris(\m-betaine-O,O')manganese(II)) tetrachlorocobaltate
;
_space_group_IT_number 147
_symmetry_cell_setting hexagonal
_symmetry_space_group_name_Hall '-P 3'
_symmetry_space_group_name_H-M 'P -3'
_atom_sites_solution_hydrogens geom
_atom_sites_solution_primary direct
_atom_sites_solution_secondary difmap
_audit_creation_method SHELXL-97
_cell_angle_alpha 90.00
_cell_angle_beta 90.00
_cell_angle_gamma 120.00
_cell_formula_units_Z 2
_cell_length_a 12.7832(7)
_cell_length_b 12.7832(7)
_cell_length_c 9.0769(4)
_cell_measurement_reflns_used 21668
_cell_measurement_temperature 293(2)
_cell_measurement_theta_max 27.97
_cell_measurement_theta_min 3.68
_cell_volume 1284.54(11)
_computing_cell_refinement 'CrysAlis RED 1.171.27p11 beta'
_computing_data_collection 'CrysAlis CCD 1.171.26 beta'
_computing_data_reduction 'CrysAlis RED 1.171.27p11 beta'
_computing_molecular_graphics 'ATOMS 5.0 (Dowty, 1999)'
_computing_structure_refinement 'SHELXL-97 (Sheldrick, 1997)'
_computing_structure_solution 'SHELXS-97 (Sheldrick, 1990)'
_diffrn_ambient_temperature 293(2)
_diffrn_measured_fraction_theta_full 0.989
_diffrn_measured_fraction_theta_max 0.989
_diffrn_measurement_device_type 'Oxford Diffraction Xcalibur3 & Sapphire2 CCD'
_diffrn_measurement_method phi/omega
_diffrn_radiation_monochromator graphite
_diffrn_radiation_source 'fine-focus sealed tube'
_diffrn_radiation_type MoK\a
_diffrn_radiation_wavelength 0.71073
_diffrn_reflns_av_R_equivalents 0.0253
_diffrn_reflns_av_sigmaI/netI 0.0124
_diffrn_reflns_limit_h_max 16
_diffrn_reflns_limit_h_min -16
_diffrn_reflns_limit_k_max 16
_diffrn_reflns_limit_k_min -16
_diffrn_reflns_limit_l_max 11
_diffrn_reflns_limit_l_min -11
_diffrn_reflns_number 21668
_diffrn_reflns_theta_full 27.97
_diffrn_reflns_theta_max 27.97
_diffrn_reflns_theta_min 3.68
_exptl_absorpt_coefficient_mu 1.586
_exptl_absorpt_correction_T_max 1.0564
_exptl_absorpt_correction_T_min 0.9266
_exptl_absorpt_correction_type empirical
_exptl_crystal_colour blue
_exptl_crystal_density_diffrn 1.570
_exptl_crystal_density_method 'not measured'
_exptl_crystal_description 'cleaved plate'
_exptl_crystal_F_000 624
_exptl_crystal_size_max 0.35
_exptl_crystal_size_mid 0.15
_exptl_crystal_size_min 0.1
_refine_diff_density_max 0.605
_refine_diff_density_min -0.482
_refine_diff_density_rms 0.047
_refine_ls_extinction_method none
_refine_ls_goodness_of_fit_ref 1.068
_refine_ls_hydrogen_treatment mixed
_refine_ls_matrix_type full
_refine_ls_number_parameters 137
_refine_ls_number_reflns 2053
_refine_ls_number_restraints 0
_refine_ls_restrained_S_all 1.068
_refine_ls_R_factor_all 0.0347
_refine_ls_R_factor_gt 0.0282
_refine_ls_shift/su_max 0.000
_refine_ls_shift/su_mean 0.000
_refine_ls_structure_factor_coef Fsqd
_refine_ls_weighting_details 'w=1/[\s^2^(Fo^2^)+(0.0449P)^2^+0.2472P] where P=(Fo^2^+2Fc^2^)/3'
_refine_ls_weighting_scheme calc
_refine_ls_wR_factor_gt 0.0728
_refine_ls_wR_factor_ref 0.0762
_reflns_number_gt 1759
_reflns_number_total 2053
_reflns_threshold_expression >2sigma(I)
_cod_data_source_file 1267-1722.cff
_cod_data_source_block BMC
_cod_depositor_comments
;
The following automatic conversions were performed:

'_refine_ls_weighting_scheme' value 'calc
w=1/[\s^2^(Fo^2^)+(0.0449P)^2^+0.2472P] where P=(Fo^2^+2Fc^2^)/3' was
changed to 'calc'. New tag '_refine_ls_weighting_details' was
created. The value of the new tag was set to
'w=1/[\s^2^(Fo^2^)+(0.0449P)^2^+0.2472P] where P=(Fo^2^+2Fc^2^)/3'.

Automatic conversion script
Id: cif_fix_values 3143 2015-03-26 13:38:13Z robertas 
;
_cod_original_sg_symbol_H-M P-3
_cod_original_formula_sum 'C15 H33 Cl4 Co1 Mn1 N3 O6'
_cod_database_code 8101927

loop_
_symmetry_equiv_pos_as_xyz
'x, y, z'
'-y, x-y, z'
'-x+y, -x, z'
'-x, -y, -z'
'y, -x+y, -z'
'x-y, x, -z'

loop_
_atom_site_label
_atom_site_type_symbol
_atom_site_fract_x
_atom_site_fract_y
_atom_site_fract_z
_atom_site_U_iso_or_equiv
_atom_site_adp_type
_atom_site_occupancy
_atom_site_symmetry_multiplicity
_atom_site_Wyckoff_symbol
_atom_site_calc_flag
_atom_site_refinement_flags
_atom_site_disorder_assembly
_atom_site_disorder_group
Mn1 Mn 0.0000 0.0000 0.0000 0.02894(14) Uani 1 1 a d S . .
Mn2 Mn 0.0000 0.0000 0.5000 0.02864(14) Uani 1 1 b d S . .
Co3 Co 0.6667 0.3333 0.20918(6) 0.05302(16) Uani 1 2 d d S . .
Cl1 Cl 0.6667 0.3333 -0.04237(10) 0.0505(2) Uani 1 2 d d S . .
Cl2 Cl 0.49375(7) 0.16407(7) 0.28059(9) 0.0763(2) Uani 1 6 g d . . .
O1 O 0.15953(12) 0.11731(12) 0.13084(14) 0.0394(3) Uani 1 6 g d . . .
O2 O 0.15384(11) 0.04971(12) 0.35906(14) 0.0355(3) Uani 1 6 g d . . .
N N 0.28560(15) 0.36333(14) 0.23771(19) 0.0404(4) Uani 1 6 g d . . .
C1 C 0.3641(3) 0.4750(2) 0.3251(3) 0.0612(7) Uani 1 6 g d . . .
H1A H 0.320(3) 0.469(4) 0.423(5) 0.105(13) Uiso 1 6 g d . . .
H1B H 0.369(3) 0.546(3) 0.269(4) 0.069(8) Uiso 1 6 g d . . .
H1C H 0.434(3) 0.479(3) 0.345(3) 0.063(8) Uiso 1 6 g d . . .
C2 C 0.1660(2) 0.3551(2) 0.2133(4) 0.0631(7) Uani 1 6 g d . . .
H2A H 0.137(4) 0.355(4) 0.313(5) 0.103(13) Uiso 1 6 g d . . .
H2B H 0.118(3) 0.286(3) 0.165(4) 0.063(8) Uiso 1 6 g d . . .
H2C H 0.182(2) 0.430(3) 0.162(3) 0.058(7) Uiso 1 6 g d . . .
C3 C 0.3462(3) 0.3746(2) 0.0933(3) 0.0596(6) Uani 1 6 g d . . .
H3A H 0.298(3) 0.311(3) 0.041(4) 0.066(9) Uiso 1 6 g d . . .
H3B H 0.420(4) 0.375(3) 0.113(5) 0.096(12) Uiso 1 6 g d . . .
H3C H 0.361(2) 0.453(3) 0.047(3) 0.062(8) Uiso 1 6 g d . . .
C4 C 0.2702(2) 0.25681(17) 0.3255(2) 0.0407(4) Uani 1 6 g d . . .
H4A H 0.239(2) 0.263(2) 0.419(4) 0.055(7) Uiso 1 6 g d . . .
H4B H 0.348(2) 0.266(2) 0.335(3) 0.049(6) Uiso 1 6 g d . . .
C5 C 0.18616(14) 0.13106(15) 0.2638(2) 0.0319(3) Uani 1 6 g d . . .

loop_
_atom_site_aniso_label
_atom_site_aniso_U_11
_atom_site_aniso_U_22
_atom_site_aniso_U_33
_atom_site_aniso_U_23
_atom_site_aniso_U_13
_atom_site_aniso_U_12
Mn1 0.03305(19) 0.03305(19) 0.0207(3) 0.000 0.000 0.01652(10)
Mn2 0.03266(19) 0.03266(19) 0.0206(3) 0.000 0.000 0.01633(10)
Co3 0.0618(2) 0.0618(2) 0.0354(3) 0.000 0.000 0.03091(11)
Cl1 0.0575(3) 0.0575(3) 0.0363(5) 0.000 0.000 0.02877(16)
Cl2 0.0787(4) 0.0784(4) 0.0667(5) 0.0214(4) 0.0260(4) 0.0356(4)
O1 0.0396(7) 0.0422(7) 0.0272(7) -0.0005(5) -0.0020(5) 0.0136(5)
O2 0.0376(6) 0.0389(6) 0.0308(7) 0.0058(5) 0.0059(5) 0.0197(5)
N 0.0449(8) 0.0350(7) 0.0313(9) 0.0018(6) -0.0005(7) 0.0126(6)
C1 0.0744(17) 0.0401(11) 0.0504(15) -0.0074(10) -0.0094(13) 0.0147(11)
C2 0.0566(13) 0.0453(12) 0.087(2) 0.0086(13) -0.0033(14) 0.0255(11)
C3 0.0725(16) 0.0504(13) 0.0376(13) 0.0072(10) 0.0148(11) 0.0172(12)
C4 0.0493(11) 0.0383(9) 0.0280(11) 0.0016(7) -0.0044(8) 0.0170(8)
C5 0.0304(7) 0.0365(8) 0.0278(9) 0.0006(7) 0.0023(6) 0.0161(6)

loop_
_atom_type_symbol
_atom_type_description
_atom_type_scat_dispersion_real
_atom_type_scat_dispersion_imag
_atom_type_scat_source
C C 0.0033 0.0016 'International Tables Vol C Tables 4.2.6.8 and 6.1.1.4'
H H 0.0000 0.0000 'International Tables Vol C Tables 4.2.6.8 and 6.1.1.4'
N N 0.0061 0.0033 'International Tables Vol C Tables 4.2.6.8 and 6.1.1.4'
O O 0.0106 0.0060 'International Tables Vol C Tables 4.2.6.8 and 6.1.1.4'
Mn Mn 0.3368 0.7283 'International Tables Vol C Tables 4.2.6.8 and 6.1.1.4'
Co Co 0.3494 0.9721 'International Tables Vol C Tables 4.2.6.8 and 6.1.1.4'
Cl Cl 0.1484 0.1585 'International Tables Vol C Tables 4.2.6.8 and 6.1.1.4'

loop_
_geom_angle_atom_site_label_1
_geom_angle_atom_site_label_2
_geom_angle_atom_site_label_3
_geom_angle
_geom_angle_site_symmetry_1
_geom_angle_site_symmetry_3
_geom_angle_publ_flag
O1 Mn1 O1 180.0 . 4 ?
O1 Mn1 O1 86.82(5) . 6 ?
O1 Mn1 O1 93.18(5) 4 6 ?
O1 Mn1 O1 93.18(5) . 3 ?
O1 Mn1 O1 86.82(5) 4 3 ?
O1 Mn1 O1 180.0 6 3 ?
O1 Mn1 O1 93.18(5) . 2 ?
O1 Mn1 O1 86.82(5) 4 2 ?
O1 Mn1 O1 86.82(5) 6 2 ?
O1 Mn1 O1 93.18(5) 3 2 ?
O1 Mn1 O1 86.82(5) . 5 ?
O1 Mn1 O1 93.18(5) 4 5 ?
O1 Mn1 O1 93.18(5) 6 5 ?
O1 Mn1 O1 86.82(5) 3 5 ?
O1 Mn1 O1 180.0 2 5 ?
O2 Mn2 O2 180.0 4_556 . ?
O2 Mn2 O2 88.45(5) 4_556 6_556 ?
O2 Mn2 O2 91.55(5) . 6_556 ?
O2 Mn2 O2 91.55(5) 4_556 3 ?
O2 Mn2 O2 88.45(5) . 3 ?
O2 Mn2 O2 180.0 6_556 3 ?
O2 Mn2 O2 91.55(5) 4_556 2 ?
O2 Mn2 O2 88.45(5) . 2 ?
O2 Mn2 O2 91.55(5) 6_556 2 ?
O2 Mn2 O2 88.45(5) 3 2 ?
O2 Mn2 O2 88.45(5) 4_556 5_556 ?
O2 Mn2 O2 91.55(5) . 5_556 ?
O2 Mn2 O2 88.45(5) 6_556 5_556 ?
O2 Mn2 O2 91.55(5) 3 5_556 ?
O2 Mn2 O2 180.0 2 5_556 ?
Cl2 Co3 Cl2 112.27(2) 2_655 . ?
Cl2 Co3 Cl2 112.27(2) 2_655 3_665 ?
Cl2 Co3 Cl2 112.27(2) . 3_665 ?
Cl2 Co3 Cl1 106.50(3) 2_655 . ?
Cl2 Co3 Cl1 106.50(3) . . ?
Cl2 Co3 Cl1 106.50(3) 3_665 . ?
C5 O1 Mn1 136.21(11) . . ?
C5 O2 Mn2 121.81(11) . . ?
C3 N C2 109.8(2) . . ?
C3 N C1 107.76(19) . . ?
C2 N C1 108.7(2) . . ?
C3 N C4 112.27(18) . . ?
C2 N C4 110.43(17) . . ?
C1 N C4 107.73(17) . . ?
N C1 H1A 108(2) . . ?
N C1 H1B 107.4(18) . . ?
H1A C1 H1B 106(3) . . ?
N C1 H1C 110(2) . . ?
H1A C1 H1C 109(3) . . ?
H1B C1 H1C 116(3) . . ?
N C2 H2A 104(2) . . ?
N C2 H2B 108.1(19) . . ?
H2A C2 H2B 112(3) . . ?
N C2 H2C 106.8(16) . . ?
H2A C2 H2C 110(3) . . ?
H2B C2 H2C 116(3) . . ?
N C3 H3A 107(2) . . ?
N C3 H3B 108(3) . . ?
H3A C3 H3B 110(3) . . ?
N C3 H3C 107.0(17) . . ?
H3A C3 H3C 113(3) . . ?
H3B C3 H3C 112(3) . . ?
N C4 C5 117.66(16) . . ?
N C4 H4A 105.3(16) . . ?
C5 C4 H4A 108.1(17) . . ?
N C4 H4B 106.6(15) . . ?
C5 C4 H4B 107.8(15) . . ?
H4A C4 H4B 112(2) . . ?
O1 C5 O2 126.85(16) . . ?
O1 C5 C4 120.31(16) . . ?
O2 C5 C4 112.80(16) . . ?

loop_
_geom_bond_atom_site_label_1
_geom_bond_atom_site_label_2
_geom_bond_distance
_geom_bond_site_symmetry_2
_geom_bond_publ_flag
Mn1 O1 2.1817(13) . ?
Mn1 O1 2.1817(13) 4 ?
Mn1 O1 2.1817(13) 6 ?
Mn1 O1 2.1817(13) 3 ?
Mn1 O1 2.1817(13) 2 ?
Mn1 O1 2.1817(13) 5 ?
Mn2 O2 2.1583(12) 4_556 ?
Mn2 O2 2.1583(12) . ?
Mn2 O2 2.1583(12) 6_556 ?
Mn2 O2 2.1583(12) 3 ?
Mn2 O2 2.1583(12) 2 ?
Mn2 O2 2.1583(12) 5_556 ?
Co3 Cl2 2.2815(7) 2_655 ?
Co3 Cl2 2.2815(7) . ?
Co3 Cl2 2.2815(7) 3_665 ?
Co3 Cl1 2.2833(10) . ?
O1 C5 1.242(2) . ?
O2 C5 1.253(2) . ?
N C3 1.493(3) . ?
N C2 1.496(3) . ?
N C1 1.497(3) . ?
N C4 1.503(3) . ?
C1 H1A 1.03(4) . ?
C1 H1B 1.02(3) . ?
C1 H1C 0.89(3) . ?
C2 H2A 0.97(4) . ?
C2 H2B 0.90(3) . ?
C2 H2C 0.99(3) . ?
C3 H3A 0.87(3) . ?
C3 H3B 0.96(4) . ?
C3 H3C 1.02(3) . ?
C4 C5 1.525(3) . ?
C4 H4A 0.96(3) . ?
C4 H4B 0.95(3) . ?
